data_7156734
loop_
_publ_author_name
'Qiao, Mengjun'
'Zhang, Jinli'
'Chen, Ling'
'Zhou, Fengyi'
'Zhang, Yali'
'Zhou, Lingfei'
'Wu, Yangjie'

_publ_section_title
;
 Transition metal-free \a-C<sub>sp<sup>3</sup></sub>-H oxidative
 sulfuration of benzyl thiosulfates with anilines to form N-aryl
 thioamides.
;
_journal_issue 15
_journal_name_full 'Organic &amp; biomolecular chemistry'
_journal_page_first 3790
_journal_page_last 3796
_journal_paper_doi 10.1039/c9ob00336c
_journal_volume 17
_journal_year 2019
_chemical_formula_moiety 'C14 H10 F3 N S'
_chemical_formula_sum 'C14 H10 F3 N S'
_chemical_formula_weight 281.29
_space_group_crystal_system monoclinic
_space_group_IT_number 14
_space_group_name_Hall '-P 2ybc'
_space_group_name_H-M_alt 'P 1 21/c 1'
_symmetry_space_group_name_Hall '-P 2ybc'
_symmetry_space_group_name_H-M 'P 1 21/c 1'
_atom_sites_solution_hydrogens mixed
_atom_sites_solution_primary iterative
_audit_creation_date 2018-03-15
_audit_creation_method
;
Olex2 1.2
(compiled 2017.08.10 svn.r3458 for OlexSys, GUI svn.r5381)
;
_audit_update_record
;
2018-04-23 deposited with the CCDC.    2019-03-18 downloaded from the CCDC.
;
_cell_angle_alpha 90
_cell_angle_beta 106.101(5)
_cell_angle_gamma 90
_cell_formula_units_Z 4
_cell_length_a 13.5721(6)
_cell_length_b 12.8938(8)
_cell_length_c 7.9189(4)
_cell_measurement_reflns_used 1303
_cell_measurement_temperature 293(2)
_cell_measurement_theta_max 69.6110
_cell_measurement_theta_min 4.8200
_cell_volume 1331.42(13)
_computing_cell_refinement
;
CrysAlisPro, Agilent Technologies,
Version 1.171.37.35 (release 13-08-2014 CrysAlis171 .NET)
(compiled Aug 13 2014,18:06:01)
;
_computing_data_collection
;
CrysAlisPro, Agilent Technologies,
Version 1.171.37.35 (release 13-08-2014 CrysAlis171 .NET)
(compiled Aug 13 2014,18:06:01)
;
_computing_data_reduction
;
CrysAlisPro, Agilent Technologies,
Version 1.171.37.35 (release 13-08-2014 CrysAlis171 .NET)
(compiled Aug 13 2014,18:06:01)
;
_computing_molecular_graphics 'Olex2 (Dolomanov et al., 2009)'
_computing_publication_material 'Olex2 (Dolomanov et al., 2009)'
_computing_structure_refinement 'ShelXL (Sheldrick, 2015)'
_computing_structure_solution
;
Superflip (Palatinus & Chapuis, 2007;Palatinus & van der Lee, 2008;
Palatinus et al., 2012)
;
_diffrn_ambient_temperature 293(2)
_diffrn_detector 'CCD plate'
_diffrn_detector_area_resol_mean 16.2312
_diffrn_detector_type Eos
_diffrn_measured_fraction_theta_full 1.000
_diffrn_measured_fraction_theta_max 1.000
_diffrn_measurement_details
;
#__ type_ start__ end____ width___ exp.time_
  1 omega  -87.00  -46.00   1.0000    1.5000
omega____ theta____ kappa____ phi______ frames
    -      -33.5000  178.0000 -150.0000 41

#__ type_ start__ end____ width___ exp.time_
  2 omega  -49.00   35.00   1.0000    1.5000
omega____ theta____ kappa____ phi______ frames
    -      -33.5000   37.0000  -30.0000 84

#__ type_ start__ end____ width___ exp.time_
  3 omega   11.00   75.00   1.0000    1.5000
omega____ theta____ kappa____ phi______ frames
    -       36.4734  -99.0000  -60.0000 64

#__ type_ start__ end____ width___ exp.time_
  4 omega  -28.00   31.00   1.0000    1.5000
omega____ theta____ kappa____ phi______ frames
    -       36.4734  -57.0000  120.0000 59

#__ type_ start__ end____ width___ exp.time_
  5 omega   75.00  110.00   1.0000    1.5000
omega____ theta____ kappa____ phi______ frames
    -       36.4734  178.0000  -60.0000 35

#__ type_ start__ end____ width___ exp.time_
  6 omega    7.00   73.00   1.0000    1.5000
omega____ theta____ kappa____ phi______ frames
    -       36.4734  -19.0000  -60.0000 66

#__ type_ start__ end____ width___ exp.time_
  7 omega   18.00   72.00   1.0000    1.5000
omega____ theta____ kappa____ phi______ frames
    -       36.4734  -99.0000   60.0000 54

#__ type_ start__ end____ width___ exp.time_
  8 omega   39.00  133.00   1.0000    7.5000
omega____ theta____ kappa____ phi______ frames
    -      108.0000  -77.0000  150.0000 94

#__ type_ start__ end____ width___ exp.time_
  9 omega  111.00  153.00   1.0000    7.5000
omega____ theta____ kappa____ phi______ frames
    -      108.0000   45.0000 -180.0000 42

#__ type_ start__ end____ width___ exp.time_
 10 omega   42.00  114.00   1.0000    7.5000
omega____ theta____ kappa____ phi______ frames
    -      108.0000 -111.0000  -30.0000 72

#__ type_ start__ end____ width___ exp.time_
 11 omega   45.00   91.00   1.0000    7.5000
omega____ theta____ kappa____ phi______ frames
    -      108.0000  -30.0000   90.0000 46

#__ type_ start__ end____ width___ exp.time_
 12 omega   99.00  176.00   1.0000    7.5000
omega____ theta____ kappa____ phi______ frames
    -      108.0000   61.0000 -150.0000 77

#__ type_ start__ end____ width___ exp.time_
 13 omega   41.00   69.00   1.0000    7.5000
omega____ theta____ kappa____ phi______ frames
    -      108.0000  -94.0000  136.0000 28

#__ type_ start__ end____ width___ exp.time_
 14 omega   80.00  160.00   1.0000    7.5000
omega____ theta____ kappa____ phi______ frames
    -      108.0000   77.0000  -90.0000 80

#__ type_ start__ end____ width___ exp.time_
 15 omega   37.00   88.00   1.0000    7.5000
omega____ theta____ kappa____ phi______ frames
    -      108.0000  -30.0000  -30.0000 51
;
_diffrn_measurement_device 'four-circle diffractometer'
_diffrn_measurement_device_type 'Xcalibur, Eos, Gemini'
_diffrn_measurement_method '\w scans'
_diffrn_orient_matrix_UB_11 0.0372534000
_diffrn_orient_matrix_UB_12 0.1083222000
_diffrn_orient_matrix_UB_13 -0.0372337000
_diffrn_orient_matrix_UB_21 -0.1058652000
_diffrn_orient_matrix_UB_22 0.0222737000
_diffrn_orient_matrix_UB_23 -0.1283360000
_diffrn_orient_matrix_UB_31 -0.0367870000
_diffrn_orient_matrix_UB_32 0.0455757000
_diffrn_orient_matrix_UB_33 0.1518792000
_diffrn_radiation_monochromator graphite
_diffrn_radiation_probe x-ray
_diffrn_radiation_type CuK\a
_diffrn_radiation_wavelength 1.54184
_diffrn_reflns_av_R_equivalents 0.0290
_diffrn_reflns_av_unetI/netI 0.0392
_diffrn_reflns_Laue_measured_fraction_full 1.000
_diffrn_reflns_Laue_measured_fraction_max 1.000
_diffrn_reflns_limit_h_max 10
_diffrn_reflns_limit_h_min -16
_diffrn_reflns_limit_k_max 15
_diffrn_reflns_limit_k_min -12
_diffrn_reflns_limit_l_max 9
_diffrn_reflns_limit_l_min -8
_diffrn_reflns_number 4928
_diffrn_reflns_point_group_measured_fraction_full 1.000
_diffrn_reflns_point_group_measured_fraction_max 1.000
_diffrn_reflns_theta_full 67.075
_diffrn_reflns_theta_max 67.075
_diffrn_reflns_theta_min 3.389
_diffrn_source 'Enhance (Cu) X-ray Source'
_exptl_absorpt_coefficient_mu 2.374
_exptl_absorpt_correction_T_max 1.00000
_exptl_absorpt_correction_T_min 0.93090
_exptl_absorpt_correction_type multi-scan
_exptl_absorpt_process_details
;
CrysAlisPro, Agilent Technologies,
Version 1.171.37.35 (release 13-08-2014 CrysAlis171 .NET)
(compiled Aug 13 2014,18:06:01)
Empirical absorption correction using spherical harmonics,
 implemented in SCALE3 ABSPACK scaling algorithm.
;
_exptl_crystal_colour yellow
_exptl_crystal_colour_primary yellow
_exptl_crystal_density_diffrn 1.403
_exptl_crystal_description plate
_exptl_crystal_F_000 576
_exptl_crystal_size_max 0.19
_exptl_crystal_size_mid 0.13
_exptl_crystal_size_min 0.07
_refine_diff_density_max 0.401
_refine_diff_density_min -0.281
_refine_diff_density_rms 0.053
_refine_ls_extinction_method none
_refine_ls_goodness_of_fit_ref 1.047
_refine_ls_hydrogen_treatment mixed
_refine_ls_matrix_type full
_refine_ls_number_parameters 186
_refine_ls_number_reflns 2380
_refine_ls_number_restraints 42
_refine_ls_restrained_S_all 1.125
_refine_ls_R_factor_all 0.0764
_refine_ls_R_factor_gt 0.0610
_refine_ls_shift/su_max 0.000
_refine_ls_shift/su_mean 0.000
_refine_ls_structure_factor_coef Fsqd
_refine_ls_weighting_details 'w=1/[\s^2^(Fo^2^)+(0.1080P)^2^+0.2845P] where P=(Fo^2^+2Fc^2^)/3'
_refine_ls_weighting_scheme calc
_refine_ls_wR_factor_gt 0.1697
_refine_ls_wR_factor_ref 0.1865
_reflns_Friedel_coverage 0.000
_reflns_number_gt 1834
_reflns_number_total 2380
_reflns_threshold_expression 'I > 2\s(I)'
_cod_data_source_file c9ob00336c2.cif
_cod_data_source_block 201803177
_cod_depositor_comments 'Adding full bibliography for 7156734.cif.'
_cod_database_code 7156734
_shelx_shelxl_version_number 2014/7
_chemical_oxdiff_formula C22H20N2O8S1
_shelx_space_group_comment
;
The symmetry employed for this shelxl refinement is uniquely defined
by the following loop, which should always be used as a source of
symmetry information in preference to the above space-group names.
They are only intended as comments.
;
_shelx_estimated_absorpt_t_max 0.851
_shelx_estimated_absorpt_t_min 0.661
_reflns_odcompleteness_completeness 99.96
_reflns_odcompleteness_iscentric 1
_reflns_odcompleteness_theta 66.97
_olex2_refinement_description
;
1. Fixed Uiso
 At 1.2 times of:
  All C(H) groups
2. Restrained distances
 C8-F1
 1.4 with sigma of 0.02
 C8-F3A
 1.4 with sigma of 0.02
 C8-F2
 1.4 with sigma of 0.02
 C8-F1A
 1.4 with sigma of 0.02
 C8-F3
 1.4 with sigma of 0.02
 C8-F2A
 1.4 with sigma of 0.02
3. Uiso/Uaniso restraints and constraints
Uanis(F3) \\sim Ueq, Uanis(F1) \\sim Ueq, Uanis(F3A) \\sim Ueq, Uanis(F1A)
\\sim Ueq, Uanis(F2A) \\sim Ueq, Uanis(F2) \\sim Ueq: with sigma of 0.01 and
sigma for terminal atoms of 0.02
Uanis(F2) = Uanis(F2A)
Uanis(F3) = Uanis(F3A)
Uanis(F1) = Uanis(F1A)
4. Others
 Sof(F1A)=Sof(F2A)=Sof(F3A)=1-FVAR(1)
 Sof(F1)=Sof(F2)=Sof(F3)=FVAR(1)
5.a Aromatic/amide H refined with riding coordinates:
 C3(H3), C4(H4), C5(H5), C7(H7), C10(H10), C11(H11), C12(H12), C13(H13),
 C14(H14)
;
_olex2_submission_special_instructions 'No special instructions were received'

loop_
_space_group_symop_operation_xyz
'x, y, z'
'-x, y+1/2, -z+1/2'
'-x, -y, -z'
'x, -y-1/2, z-1/2'

loop_
_atom_site_label
_atom_site_type_symbol
_atom_site_fract_x
_atom_site_fract_y
_atom_site_fract_z
_atom_site_U_iso_or_equiv
_atom_site_adp_type
_atom_site_occupancy
_atom_site_site_symmetry_order
_atom_site_calc_flag
_atom_site_refinement_flags_posn
_atom_site_refinement_flags_adp
_atom_site_refinement_flags_occupancy
_atom_site_disorder_assembly
_atom_site_disorder_group
C1 C 0.0486(2) 0.3498(2) -0.0225(4) 0.0486(7) Uani 1 1 d . . . . .
C2 C 0.1389(2) 0.3620(2) 0.1357(4) 0.0487(6) Uani 1 1 d . . . . .
C3 C 0.1259(2) 0.3712(2) 0.3029(4) 0.0555(7) Uani 1 1 d . . . . .
H3 H 0.0605 0.3669 0.3182 0.067 Uiso 1 1 calc R . . . .
C4 C 0.2096(3) 0.3866(3) 0.4467(5) 0.0672(9) Uani 1 1 d . . . . .
H4 H 0.2003 0.3941 0.5581 0.081 Uiso 1 1 calc R . . . .
C5 C 0.3070(3) 0.3911(3) 0.4250(5) 0.0737(10) Uani 1 1 d . . . . .
H5 H 0.3634 0.4004 0.5220 0.088 Uiso 1 1 calc R . . . .
C6 C 0.3206(3) 0.3818(3) 0.2593(5) 0.0692(9) Uani 1 1 d . . . . .
C7 C 0.2361(2) 0.3675(3) 0.1137(5) 0.0596(8) Uani 1 1 d . . . . .
H7 H 0.2452 0.3618 0.0020 0.072 Uiso 1 1 calc R . . . .
C8 C 0.4249(3) 0.3843(5) 0.2354(7) 0.1057(18) Uani 1 1 d D . . . .
C9 C -0.1218(2) 0.2653(2) -0.1235(4) 0.0508(7) Uani 1 1 d . . . . .
C10 C -0.1501(2) 0.1631(3) -0.1549(5) 0.0605(8) Uani 1 1 d . . . . .
H10 H -0.1066 0.1107 -0.0974 0.073 Uiso 1 1 calc R . . . .
C11 C -0.2426(3) 0.1388(3) -0.2713(5) 0.0719(10) Uani 1 1 d . . . . .
H11 H -0.2612 0.0696 -0.2933 0.086 Uiso 1 1 calc R . . . .
C12 C -0.3082(2) 0.2161(4) -0.3562(5) 0.0723(10) Uani 1 1 d . . . . .
H12 H -0.3706 0.1993 -0.4357 0.087 Uiso 1 1 calc R . . . .
C13 C -0.2804(3) 0.3177(3) -0.3222(6) 0.0744(10) Uani 1 1 d . . . . .
H13 H -0.3249 0.3700 -0.3773 0.089 Uiso 1 1 calc R . . . .
C14 C -0.1864(2) 0.3433(3) -0.2060(5) 0.0660(9) Uani 1 1 d . . . . .
H14 H -0.1675 0.4124 -0.1844 0.079 Uiso 1 1 calc R . . . .
F1 F 0.4319(5) 0.4048(9) 0.0773(11) 0.138(3) Uani 0.603(5) 1 d D U P A 1
F1A F 0.4939(7) 0.3682(14) 0.3824(14) 0.138(3) Uani 0.397(5) 1 d D U P A 2
F2 F 0.4660(5) 0.2841(7) 0.2581(16) 0.162(3) Uani 0.603(5) 1 d D U P A 1
F2A F 0.4442(8) 0.4928(10) 0.199(2) 0.162(3) Uani 0.397(5) 1 d D U P A 2
F3 F 0.4924(5) 0.4383(10) 0.3337(14) 0.158(3) Uani 0.603(5) 1 d D U P A 1
F3A F 0.4335(9) 0.3387(15) 0.096(2) 0.158(3) Uani 0.397(5) 1 d D U P A 2
N1 N -0.02561(18) 0.2882(2) 0.0011(4) 0.0503(6) Uani 1 1 d . . . . .
H1 H -0.011(2) 0.252(3) 0.095(5) 0.051(9) Uiso 1 1 d . . . . .
S1 S 0.04760(6) 0.40872(6) -0.20961(11) 0.0586(3) Uani 1 1 d . . . . .

loop_
_atom_site_aniso_label
_atom_site_aniso_U_11
_atom_site_aniso_U_22
_atom_site_aniso_U_33
_atom_site_aniso_U_23
_atom_site_aniso_U_13
_atom_site_aniso_U_12
C1 0.0403(14) 0.0469(15) 0.0583(16) -0.0065(12) 0.0133(12) 0.0011(11)
C2 0.0434(14) 0.0433(15) 0.0584(16) -0.0038(12) 0.0128(12) -0.0013(11)
C3 0.0523(17) 0.0512(17) 0.0634(18) -0.0002(13) 0.0167(14) -0.0049(13)
C4 0.073(2) 0.067(2) 0.0595(19) -0.0043(15) 0.0140(16) -0.0090(16)
C5 0.056(2) 0.079(2) 0.072(2) -0.0042(18) -0.0047(16) -0.0082(17)
C6 0.0437(17) 0.077(2) 0.083(2) -0.0089(18) 0.0100(16) -0.0055(15)
C7 0.0486(16) 0.064(2) 0.0663(19) -0.0063(15) 0.0161(14) -0.0007(14)
C8 0.049(2) 0.151(5) 0.106(4) -0.029(4) 0.002(2) -0.001(3)
C9 0.0375(13) 0.0603(18) 0.0577(16) -0.0010(13) 0.0184(12) -0.0029(12)
C10 0.0464(16) 0.0585(19) 0.075(2) 0.0002(15) 0.0142(14) -0.0023(13)
C11 0.0537(19) 0.070(2) 0.088(2) -0.0105(19) 0.0144(17) -0.0163(16)
C12 0.0422(17) 0.100(3) 0.069(2) 0.0007(19) 0.0069(15) -0.0107(17)
C13 0.0442(17) 0.086(3) 0.087(2) 0.017(2) 0.0073(16) 0.0052(16)
C14 0.0483(17) 0.062(2) 0.086(2) 0.0044(16) 0.0152(16) 0.0015(14)
F1 0.057(2) 0.223(8) 0.139(4) 0.024(5) 0.034(2) -0.016(4)
F1A 0.057(2) 0.223(8) 0.139(4) 0.024(5) 0.034(2) -0.016(4)
F2 0.086(3) 0.184(6) 0.234(7) 0.007(6) 0.076(4) 0.031(4)
F2A 0.086(3) 0.184(6) 0.234(7) 0.007(6) 0.076(4) 0.031(4)
F3 0.071(3) 0.221(8) 0.191(7) -0.073(6) 0.049(4) -0.075(5)
F3A 0.071(3) 0.221(8) 0.191(7) -0.073(6) 0.049(4) -0.075(5)
N1 0.0418(12) 0.0543(14) 0.0548(14) 0.0009(11) 0.0132(10) -0.0032(10)
S1 0.0533(5) 0.0615(5) 0.0609(5) 0.0050(3) 0.0157(3) -0.0066(3)

loop_
_atom_type_symbol
_atom_type_description
_atom_type_scat_dispersion_real
_atom_type_scat_dispersion_imag
_atom_type_scat_source
C C 0.0181 0.0091 'International Tables Vol C Tables 4.2.6.8 and 6.1.1.4'
H H 0.0000 0.0000 'International Tables Vol C Tables 4.2.6.8 and 6.1.1.4'
F F 0.0727 0.0534 'International Tables Vol C Tables 4.2.6.8 and 6.1.1.4'
N N 0.0311 0.0180 'International Tables Vol C Tables 4.2.6.8 and 6.1.1.4'
S S 0.3331 0.5567 'International Tables Vol C Tables 4.2.6.8 and 6.1.1.4'

loop_
_geom_angle_atom_site_label_1
_geom_angle_atom_site_label_2
_geom_angle_atom_site_label_3
_geom_angle
C2 C1 S1 120.0(2)
N1 C1 C2 114.7(3)
N1 C1 S1 125.2(2)
C3 C2 C1 121.0(3)
C7 C2 C1 119.3(3)
C7 C2 C3 119.7(3)
C2 C3 H3 119.8
C4 C3 C2 120.3(3)
C4 C3 H3 119.8
C3 C4 H4 120.0
C5 C4 C3 120.0(3)
C5 C4 H4 120.0
C4 C5 H5 120.0
C6 C5 C4 120.0(3)
C6 C5 H5 120.0
C5 C6 C7 120.1(3)
C5 C6 C8 120.3(4)
C7 C6 C8 119.6(4)
C2 C7 C6 119.9(3)
C2 C7 H7 120.0
C6 C7 H7 120.0
F1 C8 C6 116.9(5)
F1 C8 F2 100.2(7)
F1A C8 C6 111.2(6)
F1A C8 F2A 101.8(8)
F2 C8 C6 109.0(5)
F2A C8 C6 106.0(5)
F3 C8 C6 119.9(6)
F3 C8 F1 104.5(7)
F3 C8 F2 103.9(8)
F3A C8 C6 114.8(6)
F3A C8 F1A 118.9(11)
F3A C8 F2A 101.9(11)
C10 C9 C14 120.4(3)
C10 C9 N1 118.5(3)
C14 C9 N1 121.0(3)
C9 C10 H10 120.1
C11 C10 C9 119.9(3)
C11 C10 H10 120.1
C10 C11 H11 119.7
C10 C11 C12 120.5(4)
C12 C11 H11 119.7
C11 C12 H12 120.3
C13 C12 C11 119.3(3)
C13 C12 H12 120.3
C12 C13 H13 119.7
C12 C13 C14 120.7(3)
C14 C13 H13 119.7
C9 C14 C13 119.2(4)
C9 C14 H14 120.4
C13 C14 H14 120.4
C1 N1 C9 127.2(3)
C1 N1 H1 116(2)
C9 N1 H1 116(2)

loop_
_geom_bond_atom_site_label_1
_geom_bond_atom_site_label_2
_geom_bond_distance
C1 C2 1.499(4)
C1 N1 1.336(4)
C1 S1 1.662(3)
C2 C3 1.389(4)
C2 C7 1.379(4)
C3 H3 0.9300
C3 C4 1.381(5)
C4 H4 0.9300
C4 C5 1.381(6)
C5 H5 0.9300
C5 C6 1.380(6)
C6 C7 1.395(5)
C6 C8 1.479(6)
C7 H7 0.9300
C8 F1 1.309(8)
C8 F1A 1.293(10)
C8 F2 1.399(9)
C8 F2A 1.466(13)
C8 F3 1.239(7)
C8 F3A 1.282(12)
C9 C10 1.375(5)
C9 C14 1.375(5)
C9 N1 1.432(4)
C10 H10 0.9300
C10 C11 1.372(5)
C11 H11 0.9300
C11 C12 1.381(6)
C12 H12 0.9300
C12 C13 1.369(6)
C13 H13 0.9300
C13 C14 1.390(5)
C14 H14 0.9300
N1 H1 0.86(4)

loop_
_geom_hbond_atom_site_label_D
_geom_hbond_atom_site_label_H
_geom_hbond_atom_site_label_A
_geom_hbond_distance_DH
_geom_hbond_distance_HA
_geom_hbond_distance_DA
_geom_hbond_angle_DHA
_geom_hbond_site_symmetry_A
N1 H1 S1 0.86(4) 2.57(4) 3.379(3) 157(3) 4_566
